data_4337414
loop_
_publ_author_name
'McCormick, Laura J.'
'Abrahams, Brendan F.'
'Boughton, Berin A.'
'Grannas, Martin J.'
'Hudson, Timothy A.'
'Robson, Richard'

_publ_section_title
;
 Synthesis, Structure and Cation-Binding Properties of Some [4 + 4]
 Metallocyclic MO2(2+) (M = Mo or W) Derivatives of
 9-Phenyl-2,3,7-trihydroxyfluor-6-one.
;
_journal_issue 3
_journal_name_full 'Inorganic chemistry'
_journal_page_first 1721
_journal_page_last 1728
_journal_paper_doi 10.1021/ic402860r
_journal_volume 53
_journal_year 2014
_chemical_formula_sum 'C155 H151 Mo4 N O34.5 P3'
_chemical_formula_weight 3056.44
_chemical_name_systematic
;
 ?
;
_space_group_IT_number 2
_symmetry_cell_setting triclinic
_symmetry_space_group_name_Hall '-P 1'
_symmetry_space_group_name_H-M 'P -1'
_atom_sites_solution_hydrogens geom
_atom_sites_solution_primary direct
_atom_sites_solution_secondary difmap
_audit_creation_method SHELXL-97
_cell_angle_alpha 73.209(2)
_cell_angle_beta 82.452(2)
_cell_angle_gamma 87.043(2)
_cell_formula_units_Z 2
_cell_length_a 14.7748(3)
_cell_length_b 21.8810(5)
_cell_length_c 24.4420(5)
_cell_measurement_reflns_used 25799
_cell_measurement_temperature 130(2)
_cell_measurement_theta_max 73.4432
_cell_measurement_theta_min 3.0171
_cell_volume 7498.6(3)
_computing_cell_refinement
;
CrysAlis RED, Oxford Diffraction Ltd.,
Version 1.171.32.5 (release 08-05-2007 CrysAlis171 .NET)
(compiled May  8 2007,13:10:02)
;
_computing_data_collection
;
CrysAlis CCD, Oxford Diffraction Ltd.,
Version 1.171.32.5 (release 08-05-2007 CrysAlis171 .NET)
(compiled May  8 2007,13:10:02)
;
_computing_data_reduction
;
CrysAlis RED, Oxford Diffraction Ltd.,
Version 1.171.32.5 (release 08-05-2007 CrysAlis171 .NET)
(compiled May  8 2007,13:10:02)
;
_computing_structure_refinement 'SHELXL-97 (Sheldrick, 1997)'
_computing_structure_solution 'SHELXS-97 (Sheldrick, 1997)'
_diffrn_ambient_temperature 130(2)
_diffrn_detector_area_resol_mean 16.0711
_diffrn_measured_fraction_theta_full 0.989
_diffrn_measured_fraction_theta_max 0.989
_diffrn_measurement_device_type 'Xcalibur, Sapphire3'
_diffrn_measurement_method 'phi and omega scans'
_diffrn_radiation_monochromator graphite
_diffrn_radiation_source 'fine-focus sealed tube'
_diffrn_radiation_type CuK\a
_diffrn_radiation_wavelength 1.54184
_diffrn_reflns_av_R_equivalents 0.0310
_diffrn_reflns_av_sigmaI/netI 0.0501
_diffrn_reflns_limit_h_max 18
_diffrn_reflns_limit_h_min -18
_diffrn_reflns_limit_k_max 23
_diffrn_reflns_limit_k_min -26
_diffrn_reflns_limit_l_max 29
_diffrn_reflns_limit_l_min -29
_diffrn_reflns_number 74331
_diffrn_reflns_theta_full 70.00
_diffrn_reflns_theta_max 70.00
_diffrn_reflns_theta_min 3.02
_exptl_absorpt_coefficient_mu 3.594
_exptl_absorpt_correction_T_max 0.695
_exptl_absorpt_correction_T_min 0.375
_exptl_absorpt_correction_type gaussian
_exptl_absorpt_process_details
;
CrysAlis RED, Oxford Diffraction Ltd.,
Version 1.171.32.5 (release 08-05-2007 CrysAlis171 .NET)
(compiled May  8 2007,13:10:02)
Numerical absorption correction based on gaussian integration over a 
multifaceted crystal model
;
_exptl_crystal_colour red
_exptl_crystal_density_diffrn 1.354
_exptl_crystal_density_method 'not measured'
_exptl_crystal_description block
_exptl_crystal_F_000 3154
_exptl_crystal_size_max 0.40
_exptl_crystal_size_mid 0.21
_exptl_crystal_size_min 0.11
_platon_squeeze_details
;
Solvent accessible voids of ~572 A^3 containing highly disordered 
solvent molecules were found within in the structure. Attempts to 
model the remaining electron density as solvent molecules proved 
unsuccessful. The PLATON/SQUEEZE routine was performed which found 
60 electrons per unit cell. This corresponds to 3 MeOH molecules 
per unit cell which were included in the formula.
;
_refine_diff_density_max 2.640
_refine_diff_density_min -1.894
_refine_diff_density_rms 0.122
_refine_ls_extinction_method none
_refine_ls_goodness_of_fit_ref 1.099
_refine_ls_hydrogen_treatment constr
_refine_ls_matrix_type fullcycle
_refine_ls_number_parameters 1986
_refine_ls_number_reflns 28126
_refine_ls_number_restraints 24
_refine_ls_restrained_S_all 1.100
_refine_ls_R_factor_all 0.0949
_refine_ls_R_factor_gt 0.0712
_refine_ls_shift/su_max 0.000
_refine_ls_shift/su_mean 0.000
_refine_ls_structure_factor_coef Fsqd
_refine_ls_weighting_details 'calc w=1/[\s^2^(Fo^2^)+(0.1525P)^2^+0.0000P] where P=(Fo^2^+2Fc^2^)/3'
_refine_ls_weighting_scheme calc
_refine_ls_wR_factor_gt 0.2253
_refine_ls_wR_factor_ref 0.2413
_reflns_number_gt 17835
_reflns_number_total 28126
_reflns_threshold_expression >2sigma(I)
_cod_data_source_file ic402860r_si_002.cif
_cod_data_source_block 1_Mo3MePPh3
_cod_depositor_comments
;
The following automatic conversions were performed:

'_symmetry_cell_setting' value 'Triclinic' changed to 'triclinic'
according to
/usr/data/users/saulius/automatic-downloads/current/ACS/lib/dictionaries/cif_core.dic
dictionary named 'cif_core.dic' version 2.4.2 from 2011-04-26.

Automatic conversion script
Id: cif_fix_values 2281 2013-09-26 08:29:07Z andrius 
;
_cod_original_sg_symbol_H-M P-1
_cod_original_formula_sum 'C155 H151 Mo4 N O34.50 P3'
_cod_database_code 4337414

loop_
_symmetry_equiv_pos_as_xyz
'x, y, z'
'-x, -y, -z'

loop_
_atom_site_label
_atom_site_type_symbol
_atom_site_fract_x
_atom_site_fract_y
_atom_site_fract_z
_atom_site_U_iso_or_equiv
_atom_site_adp_type
_atom_site_occupancy
_atom_site_symmetry_multiplicity
_atom_site_calc_flag
_atom_site_refinement_flags
_atom_site_disorder_assembly
_atom_site_disorder_group
O1S O 0.0432(5) 0.8376(4) 0.6394(3) 0.081(2) Uani 0.73 1 d P . .
O2S O 0.2544(5) 0.4798(4) 0.7171(3) 0.076(2) Uani 0.72 1 d P . .
C2S C 0.1748(7) 0.5198(5) 0.7172(5) 0.069(3) Uani 0.72 1 d P . .
C1S C 0.0873(9) 0.8992(6) 0.6297(6) 0.089(3) Uani 0.73 1 d P . .
O3S O 0.4310(5) 0.4002(4) 0.2560(3) 0.0739(18) Uani 0.75 1 d P . .
O6S O 0.1038(5) 0.7567(4) 0.7381(3) 0.072(2) Uani 0.68 1 d P . .
O4S O 0.7245(8) 0.3423(6) 0.7792(6) 0.086(3) Uani 0.47 1 d P . .
O5S O 0.4909(9) 0.5284(6) 0.2380(6) 0.086(4) Uani 0.45 1 d P . .
C4S C 0.6650(10) 0.2860(7) 0.7933(7) 0.062(4) Uani 0.47 1 d P . .
C6S C 0.1786(12) 0.7184(9) 0.7202(8) 0.124(6) Uani 0.68 1 d P . .
C5S C 0.5218(12) 0.4798(9) 0.2886(8) 0.072(4) Uani 0.45 1 d P . .
C3S C 0.4631(14) 0.4531(10) 0.2598(9) 0.086(5) Uani 0.45 1 d P . .
O7S O 0.2843(12) 0.8617(9) 0.3221(8) 0.110(5) Uani 0.40 1 d P . .
C7S C 0.3638(14) 0.8564(10) 0.3485(9) 0.072(5) Uani 0.40 1 d P . .
O1W O 0.2375(19) 0.7998(14) 0.2544(12) 0.081(8) Uani 0.20 1 d P . .
O8S O 0.6857(13) 0.6800(9) 0.2788(8) 0.111(6) Uani 0.40 1 d P . .
C8S C 0.703(2) 0.6343(15) 0.3191(14) 0.121(10) Uani 0.40 1 d P . .
O2W O 0.4957(12) 0.5347(9) 0.2808(8) 0.072(5) Uani 0.30 1 d P . .
Mo1 Mo 0.35400(3) 0.403574(19) 0.447381(19) 0.03586(12) Uani 1 1 d . . .
Mo2 Mo 0.13728(4) -0.16569(2) 0.47254(2) 0.04822(14) Uani 1 1 d . . .
Mo3 Mo -0.44674(5) 0.10355(3) 0.12755(3) 0.06661(18) Uani 1 1 d . . .
Mo4 Mo -0.21873(4) 0.67308(3) 0.09739(2) 0.04952(14) Uani 1 1 d . . .
O1 O 0.4546(3) 0.44323(19) 0.4206(2) 0.0557(11) Uani 1 1 d . . .
O2 O 0.3438(3) 0.39544(18) 0.51958(17) 0.0457(9) Uani 1 1 d . . .
O3 O 0.4089(2) 0.32130(16) 0.43933(16) 0.0373(8) Uani 1 1 d . . .
O4 O 0.2368(2) 0.34114(16) 0.45978(15) 0.0355(8) Uani 1 1 d . . .
O5 O 0.2489(3) -0.11313(18) 0.46418(19) 0.0505(10) Uani 1 1 d . . .
O6 O 0.0853(3) -0.07882(18) 0.49039(19) 0.0490(10) Uani 1 1 d . . .
O7 O 0.1684(2) 0.13184(17) 0.46715(17) 0.0409(9) Uani 1 1 d . . .
O8 O 0.1988(3) -0.2193(2) 0.4424(2) 0.0580(11) Uani 1 1 d . . .
O9 O 0.1162(3) -0.20598(19) 0.5451(2) 0.0576(11) Uani 1 1 d . . .
O10 O 0.0097(3) -0.17518(17) 0.45836(17) 0.0488(10) Uani 1 1 d . . .
O11 O 0.1275(3) -0.1008(2) 0.38597(19) 0.0554(11) Uani 1 1 d . . .
O12 O -0.4339(3) 0.0345(2) 0.1996(2) 0.0687(14) Uani 1 1 d . . .
O13 O -0.3032(4) 0.1083(2) 0.1417(2) 0.0706(14) Uani 1 1 d . . .
O14 O -0.0949(3) 0.0013(2) 0.26742(19) 0.0592(12) Uani 1 1 d . . .
O15 O -0.4126(4) 0.0678(2) 0.0746(2) 0.0816(16) Uani 1 1 d . . .
O16 O -0.5622(4) 0.0983(2) 0.1377(2) 0.0803(16) Uani 1 1 d . . .
O17 O -0.4240(3) 0.1902(2) 0.07317(19) 0.0623(12) Uani 1 1 d . . .
O18 O -0.4545(4) 0.1691(2) 0.1826(2) 0.0677(14) Uani 1 1 d . . .
O19 O -0.2570(3) 0.6200(2) 0.05155(17) 0.0518(10) Uani 1 1 d . . .
O20 O -0.2719(3) 0.5832(2) 0.16262(17) 0.0523(10) Uani 1 1 d . . .
O21 O -0.3721(3) 0.3788(2) 0.16973(16) 0.0521(10) Uani 1 1 d . . .
O22 O -0.1675(4) 0.7282(2) 0.0391(2) 0.0662(13) Uani 1 1 d . . .
O23 O -0.3158(3) 0.7110(3) 0.1159(2) 0.0690(13) Uani 1 1 d . . .
O24 O -0.1651(3) 0.6845(2) 0.16357(17) 0.0477(10) Uani 1 1 d . . .
O25 O -0.0997(3) 0.6105(2) 0.10376(16) 0.0480(10) Uani 1 1 d . . .
O26 O 0.2611(2) 0.47320(16) 0.43396(15) 0.0374(8) Uani 1 1 d . . .
O27 O 0.3250(2) 0.41607(18) 0.35788(16) 0.0416(9) Uani 1 1 d . . .
O28 O 0.1163(3) 0.52052(19) 0.23119(15) 0.0443(9) Uani 1 1 d . . .
C1 C 0.2318(4) 0.1778(3) 0.4569(2) 0.0388(12) Uani 1 1 d . . .
C2 C 0.1974(4) 0.2355(2) 0.4623(2) 0.0354(11) Uani 1 1 d . . .
H2 H 0.1335 0.2419 0.4705 0.043 Uiso 1 1 calc R . .
C3 C 0.2592(3) 0.2851(2) 0.4553(2) 0.0329(11) Uani 1 1 d . . .
C4 C 0.3563(3) 0.2724(2) 0.4420(2) 0.0343(11) Uani 1 1 d . . .
C5 C 0.3860(4) 0.2163(3) 0.4349(2) 0.0369(11) Uani 1 1 d . . .
H5 H 0.4493 0.2102 0.4242 0.044 Uiso 1 1 calc R . .
C6 C 0.3251(3) 0.1651(2) 0.4428(2) 0.0343(11) Uani 1 1 d . . .
C7 C 0.3515(4) 0.1045(3) 0.4366(2) 0.0396(12) Uani 1 1 d . . .
C8 C 0.2868(4) 0.0563(3) 0.4495(2) 0.0392(12) Uani 1 1 d . . .
C9 C 0.3057(4) -0.0083(3) 0.4482(2) 0.0434(13) Uani 1 1 d . . .
H9 H 0.3661 -0.0208 0.4369 0.052 Uiso 1 1 calc R . .
C10 C 0.2379(4) -0.0517(3) 0.4629(3) 0.0463(14) Uani 1 1 d . . .
C11 C 0.1434(4) -0.0345(3) 0.4795(3) 0.0450(13) Uani 1 1 d . . .
C12 C 0.1235(4) 0.0283(3) 0.4804(3) 0.0456(14) Uani 1 1 d . . .
H12 H 0.0627 0.0411 0.4906 0.055 Uiso 1 1 calc R . .
C13 C 0.1935(4) 0.0715(2) 0.4663(3) 0.0408(12) Uani 1 1 d . . .
C14 C 0.4469(4) 0.0929(3) 0.4134(2) 0.0406(12) Uani 1 1 d . . .
C15 C 0.4620(6) 0.0961(5) 0.3559(3) 0.105(4) Uani 1 1 d . . .
H15 H 0.4122 0.1012 0.3339 0.126 Uiso 1 1 calc R . .
C16 C 0.5527(6) 0.0916(5) 0.3298(3) 0.103(4) Uani 1 1 d . . .
H16 H 0.5639 0.0980 0.2894 0.124 Uiso 1 1 calc R . .
C17 C 0.6244(5) 0.0782(3) 0.3620(3) 0.0592(17) Uani 1 1 d . . .
H17 H 0.6848 0.0736 0.3447 0.071 Uiso 1 1 calc R . .
C18 C 0.6062(4) 0.0718(3) 0.4193(3) 0.0572(17) Uani 1 1 d . . .
H18 H 0.6549 0.0620 0.4424 0.069 Uiso 1 1 calc R . .
C19 C 0.5182(4) 0.0792(3) 0.4452(3) 0.0490(14) Uani 1 1 d . . .
H19 H 0.5079 0.0747 0.4853 0.059 Uiso 1 1 calc R . .
C20 C -0.0718(5) -0.0460(3) 0.3147(3) 0.0536(16) Uani 1 1 d . . .
C21 C 0.0186(5) -0.0485(3) 0.3241(3) 0.0549(16) Uani 1 1 d . . .
H21 H 0.0616 -0.0199 0.2982 0.066 Uiso 1 1 calc R . .
C22 C 0.0457(5) -0.0939(3) 0.3727(3) 0.0511(15) Uani 1 1 d . . .
C23 C -0.0231(4) -0.1353(3) 0.4117(3) 0.0461(14) Uani 1 1 d . . .
C24 C -0.1115(4) -0.1335(3) 0.4014(3) 0.0476(14) Uani 1 1 d . . .
H24 H -0.1542 -0.1624 0.4272 0.057 Uiso 1 1 calc R . .
C25 C -0.1401(5) -0.0881(3) 0.3514(3) 0.0490(15) Uani 1 1 d . . .
C26 C -0.2283(5) -0.0831(3) 0.3361(3) 0.0502(15) Uani 1 1 d . . .
C27 C -0.2513(5) -0.0347(3) 0.2877(3) 0.0500(15) Uani 1 1 d . . .
C28 C -0.3384(5) -0.0257(3) 0.2682(3) 0.0566(17) Uani 1 1 d . . .
H28 H -0.3866 -0.0536 0.2884 0.068 Uiso 1 1 calc R . .
C29 C -0.3536(5) 0.0228(3) 0.2208(3) 0.0596(18) Uani 1 1 d . . .
C30 C -0.2816(5) 0.0655(3) 0.1872(3) 0.0601(18) Uani 1 1 d . . .
C31 C -0.1972(5) 0.0569(3) 0.2059(3) 0.0638(19) Uani 1 1 d . . .
H31 H -0.1492 0.0850 0.1856 0.077 Uiso 1 1 calc R . .
C32 C -0.1811(5) 0.0077(3) 0.2538(3) 0.0538(16) Uani 1 1 d . . .
C33 C -0.3000(5) -0.1303(3) 0.3709(3) 0.0512(15) Uani 1 1 d . . .
C34 C -0.2854(5) -0.1951(3) 0.3759(3) 0.0592(18) Uani 1 1 d . . .
H34 H -0.2294 -0.2093 0.3593 0.071 Uiso 1 1 calc R . .
C35 C -0.3528(5) -0.2393(3) 0.4052(3) 0.067(2) Uani 1 1 d . . .
H35 H -0.3431 -0.2833 0.4082 0.080 Uiso 1 1 calc R . .
C36 C -0.4350(6) -0.2183(4) 0.4303(3) 0.070(2) Uani 1 1 d . . .
H36 H -0.4816 -0.2479 0.4498 0.084 Uiso 1 1 calc R . .
C37 C -0.4475(6) -0.1545(4) 0.4263(3) 0.069(2) Uani 1 1 d . . .
H37 H -0.5025 -0.1404 0.4441 0.082 Uiso 1 1 calc R . .
C38 C -0.3816(5) -0.1107(3) 0.3970(3) 0.0627(19) Uani 1 1 d . . .
H38 H -0.3918 -0.0668 0.3946 0.075 Uiso 1 1 calc R . .
C39 C -0.3895(4) 0.3346(3) 0.1436(3) 0.0501(15) Uani 1 1 d . . .
C40 C -0.4135(5) 0.2751(3) 0.1796(3) 0.0564(17) Uani 1 1 d . . .
H40 H -0.4198 0.2669 0.2203 0.068 Uiso 1 1 calc R . .
C41 C -0.4288(5) 0.2259(3) 0.1539(3) 0.0604(18) Uani 1 1 d . . .
C42 C -0.4156(5) 0.2404(3) 0.0924(3) 0.0557(16) Uani 1 1 d . . .
C43 C -0.3945(5) 0.2995(3) 0.0583(3) 0.0548(16) Uani 1 1 d . . .
H43 H -0.3890 0.3079 0.0177 0.066 Uiso 1 1 calc R . .
C44 C -0.3804(4) 0.3492(3) 0.0824(3) 0.0507(15) Uani 1 1 d . . .
C45 C -0.3556(4) 0.4127(3) 0.0500(2) 0.0449(13) Uani 1 1 d . A .
C46 C -0.3358(4) 0.4561(3) 0.0772(2) 0.0435(13) Uani 1 1 d . . .
C47 C -0.3071(4) 0.5205(3) 0.0471(2) 0.0474(14) Uani 1 1 d . . .
H47 H -0.3021 0.5349 0.0063 0.057 Uiso 1 1 calc R . .
C48 C -0.2870(4) 0.5606(3) 0.0773(3) 0.0464(14) Uani 1 1 d . . .
C49 C -0.2950(4) 0.5397(3) 0.1398(2) 0.0468(14) Uani 1 1 d . . .
C50 C -0.3238(4) 0.4785(3) 0.1693(2) 0.0479(14) Uani 1 1 d . . .
H50 H -0.3292 0.4641 0.2101 0.057 Uiso 1 1 calc R . .
C51 C -0.3444(4) 0.4395(3) 0.1384(3) 0.0516(15) Uani 1 1 d . . .
C52 C -0.3507(4) 0.4309(3) -0.0145(2) 0.0432(13) Uani 1 1 d . . .
C53 C -0.4233(10) 0.4604(6) -0.0415(7) 0.047(6) Uani 0.47(6) 1 d P A 1
H53 H -0.4790 0.4675 -0.0199 0.056 Uiso 0.47(6) 1 calc PR A 1
C54 C -0.4136(12) 0.4799(8) -0.1019(8) 0.065(8) Uani 0.47(6) 1 d P A 1
H54 H -0.4633 0.5029 -0.1198 0.077 Uiso 0.47(6) 1 calc PR A 1
C53A C -0.4348(9) 0.4393(5) -0.0390(6) 0.044(5) Uani 0.53(6) 1 d P A 2
H53A H -0.4915 0.4311 -0.0151 0.053 Uiso 0.53(6) 1 calc PR A 2
C54A C -0.4318(9) 0.4599(6) -0.0989(6) 0.050(5) Uani 0.53(6) 1 d P A 2
H54A H -0.4869 0.4679 -0.1161 0.060 Uiso 0.53(6) 1 calc PR A 2
C55 C -0.3425(5) 0.4694(4) -0.1357(3) 0.0644(18) Uani 1 1 d . . .
H55 H -0.3437 0.4649 -0.1731 0.077 Uiso 1 1 calc R A 1
C56 C -0.2685(10) 0.4660(7) -0.1099(6) 0.053(6) Uani 0.47(6) 1 d P A 1
H56 H -0.2117 0.4766 -0.1333 0.063 Uiso 0.47(6) 1 calc PR A 1
C57 C -0.2688(9) 0.4474(7) -0.0488(6) 0.046(5) Uani 0.47(6) 1 d P A 1
H57 H -0.2139 0.4464 -0.0323 0.055 Uiso 0.47(6) 1 calc PR A 1
C56A C -0.2668(11) 0.4342(8) -0.1072(7) 0.072(6) Uani 0.53(6) 1 d P A 2
H56A H -0.2146 0.4234 -0.1299 0.086 Uiso 0.53(6) 1 calc PR A 2
C57A C -0.2697(9) 0.4162(6) -0.0478(6) 0.054(5) Uani 0.53(6) 1 d P A 2
H57A H -0.2193 0.3947 -0.0297 0.065 Uiso 0.53(6) 1 calc PR A 2
C58 C 0.0457(4) 0.5614(3) 0.2168(2) 0.0406(12) Uani 1 1 d . . .
C59 C 0.0113(4) 0.5619(3) 0.1671(2) 0.0437(13) Uani 1 1 d . . .
H59 H 0.0358 0.5341 0.1451 0.052 Uiso 1 1 calc R . .
C60 C -0.0606(4) 0.6041(3) 0.1493(2) 0.0433(13) Uani 1 1 d . . .
C61 C -0.0960(4) 0.6448(3) 0.1846(3) 0.0434(13) Uani 1 1 d . . .
C62 C -0.0614(4) 0.6432(3) 0.2342(2) 0.0402(12) Uani 1 1 d . . .
H62 H -0.0858 0.6707 0.2563 0.048 Uiso 1 1 calc R . .
C63 C 0.0111(4) 0.6001(3) 0.2524(2) 0.0376(12) Uani 1 1 d . . .
C64 C 0.0464(4) 0.5923(2) 0.3044(2) 0.0350(11) Uani 1 1 d . . .
C65 C 0.1181(4) 0.5488(2) 0.3198(2) 0.0360(11) Uani 1 1 d . . .
C66 C 0.1562(3) 0.5348(2) 0.3731(2) 0.0341(11) Uani 1 1 d . . .
H66 H 0.1337 0.5567 0.4006 0.041 Uiso 1 1 calc R . .
C67 C 0.2239(4) 0.4907(2) 0.3846(2) 0.0348(11) Uani 1 1 d . . .
C68 C 0.2615(4) 0.4572(3) 0.3425(2) 0.0421(13) Uani 1 1 d . . .
C69 C 0.2241(4) 0.4698(3) 0.2910(2) 0.0440(13) Uani 1 1 d . . .
H69 H 0.2473 0.4486 0.2631 0.053 Uiso 1 1 calc R . .
C70 C 0.1532(4) 0.5135(3) 0.2808(2) 0.0386(12) Uani 1 1 d . . .
C71 C 0.0062(4) 0.6300(2) 0.3445(2) 0.0377(12) Uani 1 1 d . . .
C72 C 0.0589(4) 0.6732(3) 0.3574(3) 0.0447(13) Uani 1 1 d . . .
H72 H 0.1206 0.6793 0.3404 0.054 Uiso 1 1 calc R . .
C73 C 0.0228(5) 0.7075(3) 0.3947(3) 0.0582(17) Uani 1 1 d . . .
H73 H 0.0592 0.7372 0.4033 0.070 Uiso 1 1 calc R . .
C74 C -0.0688(5) 0.6978(3) 0.4200(3) 0.0577(17) Uani 1 1 d . . .
H74 H -0.0944 0.7211 0.4458 0.069 Uiso 1 1 calc R . .
C75 C -0.1213(4) 0.6547(3) 0.4073(3) 0.0476(14) Uani 1 1 d . . .
H75 H -0.1827 0.6478 0.4246 0.057 Uiso 1 1 calc R . .
C76 C -0.0840(4) 0.6210(3) 0.3689(2) 0.0388(12) Uani 1 1 d . . .
H76 H -0.1206 0.5920 0.3594 0.047 Uiso 1 1 calc R . .
P1 P 0.30705(9) 0.59148(6) 0.54088(6) 0.0358(3) Uani 1 1 d . . .
C100 C 0.3456(4) 0.5139(3) 0.5769(2) 0.0443(13) Uani 1 1 d . . .
H10A H 0.4123 0.5134 0.5747 0.067 Uiso 1 1 calc R . .
H10B H 0.3268 0.4830 0.5586 0.067 Uiso 1 1 calc R . .
H10C H 0.3189 0.5024 0.6174 0.067 Uiso 1 1 calc R . .
C101 C 0.1857(4) 0.5918(3) 0.5451(2) 0.0379(11) Uani 1 1 d . . .
C102 C 0.1416(4) 0.5376(3) 0.5436(2) 0.0441(13) Uani 1 1 d . . .
H102 H 0.1756 0.5001 0.5415 0.053 Uiso 1 1 calc R . .
C103 C 0.0469(4) 0.5394(3) 0.5451(3) 0.0520(15) Uani 1 1 d . . .
H103 H 0.0166 0.5022 0.5450 0.062 Uiso 1 1 calc R . .
C104 C -0.0032(5) 0.5926(3) 0.5468(3) 0.0544(15) Uani 1 1 d . . .
H104 H -0.0675 0.5928 0.5469 0.065 Uiso 1 1 calc R . .
C105 C 0.0401(4) 0.6466(3) 0.5483(3) 0.0517(15) Uani 1 1 d . . .
H105 H 0.0053 0.6841 0.5492 0.062 Uiso 1 1 calc R . .
C106 C 0.1341(4) 0.6464(3) 0.5484(2) 0.0460(13) Uani 1 1 d . . .
H106 H 0.1633 0.6831 0.5506 0.055 Uiso 1 1 calc R . .
C107 C 0.3526(4) 0.6140(3) 0.4664(2) 0.0385(12) Uani 1 1 d . . .
C108 C 0.4450(4) 0.6010(3) 0.4522(3) 0.0541(15) Uani 1 1 d . . .
H108 H 0.4816 0.5790 0.4812 0.065 Uiso 1 1 calc R . .
C109 C 0.4817(5) 0.6208(3) 0.3953(3) 0.0640(18) Uani 1 1 d . . .
H109 H 0.5444 0.6126 0.3849 0.077 Uiso 1 1 calc R . .
C110 C 0.4276(5) 0.6527(4) 0.3525(4) 0.071(2) Uani 1 1 d . . .
H110 H 0.4532 0.6645 0.3132 0.085 Uiso 1 1 calc R . .
C111 C 0.3354(6) 0.6673(4) 0.3675(4) 0.075(2) Uani 1 1 d . . .
H111 H 0.2993 0.6914 0.3390 0.090 Uiso 1 1 calc R . .
C112 C 0.2986(5) 0.6460(3) 0.4245(3) 0.0576(16) Uani 1 1 d . . .
H112 H 0.2357 0.6533 0.4351 0.069 Uiso 1 1 calc R . .
C113 C 0.3413(4) 0.6482(3) 0.5747(2) 0.0392(12) Uani 1 1 d . . .
C114 C 0.3385(4) 0.7135(3) 0.5444(3) 0.0455(13) Uani 1 1 d . . .
H114 H 0.3235 0.7265 0.5061 0.055 Uiso 1 1 calc R . .
C115 C 0.3577(4) 0.7588(3) 0.5705(3) 0.0507(14) Uani 1 1 d . . .
H115 H 0.3532 0.8030 0.5510 0.061 Uiso 1 1 calc R . .
C116 C 0.3836(4) 0.7389(3) 0.6259(3) 0.0531(15) Uani 1 1 d . . .
H116 H 0.3985 0.7698 0.6436 0.064 Uiso 1 1 calc R . .
C117 C 0.3881(4) 0.6740(3) 0.6556(3) 0.0565(16) Uani 1 1 d . . .
H117 H 0.4061 0.6609 0.6932 0.068 Uiso 1 1 calc R . .
C118 C 0.3657(4) 0.6285(3) 0.6296(3) 0.0514(15) Uani 1 1 d . . .
H118 H 0.3674 0.5844 0.6497 0.062 Uiso 1 1 calc R . .
P2 P 0.29573(19) 0.24087(16) 0.24377(11) 0.0506(14) Uani 0.604(17) 1 d P B 1
C200 C 0.3908(7) 0.2483(5) 0.2782(5) 0.052(3) Uani 0.604(17) 1 d P B 1
H20A H 0.4419 0.2225 0.2666 0.077 Uiso 0.604(17) 1 calc PR B 1
H20B H 0.3746 0.2333 0.3200 0.077 Uiso 0.604(17) 1 calc PR B 1
H20C H 0.4085 0.2932 0.2670 0.077 Uiso 0.604(17) 1 calc PR B 1
C201 C 0.2691(7) 0.1590(5) 0.2640(4) 0.046(4) Uani 0.604(17) 1 d P B 1
C202 C 0.3226(7) 0.1165(5) 0.2411(5) 0.053(4) Uani 0.604(17) 1 d P B 1
H202 H 0.3703 0.1331 0.2111 0.063 Uiso 0.604(17) 1 calc PR B 1
C203 C 0.3110(8) 0.0547(6) 0.2586(5) 0.060(3) Uani 0.604(17) 1 d P B 1
H203 H 0.3506 0.0276 0.2418 0.072 Uiso 0.604(17) 1 calc PR B 1
C204 C 0.2383(8) 0.0273(6) 0.3032(5) 0.061(4) Uani 0.604(17) 1 d P B 1
H204 H 0.2299 -0.0175 0.3172 0.073 Uiso 0.604(17) 1 calc PR B 1
C205 C 0.1801(9) 0.0704(6) 0.3254(5) 0.056(5) Uani 0.604(17) 1 d P B 1
H205 H 0.1295 0.0542 0.3533 0.067 Uiso 0.604(17) 1 calc PR B 1
C206 C 0.1951(7) 0.1353(5) 0.3075(5) 0.053(3) Uani 0.604(17) 1 d P B 1
H206 H 0.1570 0.1634 0.3238 0.064 Uiso 0.604(17) 1 calc PR B 1
C207 C 0.3257(7) 0.2724(5) 0.1671(4) 0.045(3) Uani 0.604(17) 1 d P B 1
C208 C 0.3681(8) 0.3307(6) 0.1475(5) 0.057(5) Uani 0.604(17) 1 d P B 1
H208 H 0.3853 0.3520 0.1733 0.068 Uiso 0.604(17) 1 calc PR B 1
C209 C 0.3853(9) 0.3578(6) 0.0858(6) 0.063(7) Uani 0.604(17) 1 d P B 1
H209 H 0.4088 0.3997 0.0700 0.075 Uiso 0.604(17) 1 calc PR B 1
C210 C 0.3673(9) 0.3225(6) 0.0500(5) 0.058(7) Uani 0.604(17) 1 d P B 1
H210 H 0.3828 0.3386 0.0095 0.070 Uiso 0.604(17) 1 calc PR B 1
C211 C 0.3281(9) 0.2657(6) 0.0723(6) 0.066(5) Uani 0.604(17) 1 d P B 1
H211 H 0.3154 0.2421 0.0472 0.079 Uiso 0.604(17) 1 calc PR B 1
C212 C 0.3064(8) 0.2413(6) 0.1283(5) 0.060(4) Uani 0.604(17) 1 d P B 1
H212 H 0.2768 0.2012 0.1422 0.072 Uiso 0.604(17) 1 calc PR B 1
C213 C 0.2007(8) 0.2877(5) 0.2654(5) 0.054(3) Uani 0.604(17) 1 d P B 1
C214 C 0.1969(7) 0.2996(5) 0.3182(5) 0.052(3) Uani 0.604(17) 1 d P B 1
H214 H 0.2437 0.2845 0.3421 0.062 Uiso 0.604(17) 1 calc PR B 1
C215 C 0.1228(9) 0.3343(7) 0.3354(6) 0.071(5) Uani 0.604(17) 1 d P B 1
H215 H 0.1192 0.3427 0.3716 0.085 Uiso 0.604(17) 1 calc PR B 1
C216 C 0.0521(10) 0.3575(8) 0.2999(6) 0.076(6) Uani 0.604(17) 1 d P B 1
H216 H 0.0000 0.3802 0.3114 0.092 Uiso 0.604(17) 1 calc PR B 1
C217 C 0.0651(11) 0.3447(8) 0.2483(7) 0.091(5) Uani 0.604(17) 1 d P B 1
H217 H 0.0205 0.3601 0.2226 0.109 Uiso 0.604(17) 1 calc PR B 1
C218 C 0.1376(9) 0.3115(6) 0.2311(6) 0.070(5) Uani 0.604(17) 1 d P B 1
H218 H 0.1432 0.3051 0.1939 0.085 Uiso 0.604(17) 1 calc PR B 1
P4 P 0.2692(5) 0.2694(3) 0.2465(2) 0.079(4) Uani 0.396(17) 1 d P B 2
C500 C 0.3495(16) 0.2899(12) 0.2865(11) 0.092(8) Uani 0.396(17) 1 d P B 2
H50A H 0.4062 0.2653 0.2829 0.137 Uiso 0.396(17) 1 calc PR B 2
H50B H 0.3241 0.2801 0.3271 0.137 Uiso 0.396(17) 1 calc PR B 2
H50C H 0.3623 0.3356 0.2715 0.137 Uiso 0.396(17) 1 calc PR B 2
C501 C 0.2474(8) 0.1839(4) 0.2715(5) 0.053(6) Uani 0.396(17) 1 d PG B 2
C502 C 0.3102(7) 0.1406(6) 0.2560(5) 0.055(7) Uani 0.396(17) 1 d PG B 2
H502 H 0.3639 0.1554 0.2306 0.066 Uiso 0.396(17) 1 calc PR B 2
C503 C 0.2943(8) 0.0754(5) 0.2776(6) 0.077(7) Uani 0.396(17) 1 d PG B 2
H503 H 0.3372 0.0458 0.2669 0.093 Uiso 0.396(17) 1 calc PR B 2
C504 C 0.2157(9) 0.0537(4) 0.3147(5) 0.049(6) Uani 0.396(17) 1 d PG B 2
H504 H 0.2048 0.0092 0.3295 0.059 Uiso 0.396(17) 1 calc PR B 2
C505 C 0.1529(7) 0.0971(6) 0.3303(5) 0.071(7) Uani 0.396(17) 1 d PG B 2
H505 H 0.0991 0.0822 0.3557 0.085 Uiso 0.396(17) 1 calc PR B 2
C506 C 0.1687(7) 0.1622(5) 0.3087(5) 0.057(5) Uani 0.396(17) 1 d PG B 2
H506 H 0.1258 0.1918 0.3194 0.069 Uiso 0.396(17) 1 calc PR B 2
C507 C 0.1748(12) 0.3161(9) 0.2572(10) 0.114(14) Uani 0.396(17) 1 d PG B 2
C508 C 0.1456(14) 0.3263(10) 0.3103(8) 0.114(14) Uani 0.396(17) 1 d PG B 2
H508 H 0.1819 0.3116 0.3410 0.137 Uiso 0.396(17) 1 calc PR B 2
C509 C 0.0631(15) 0.3579(11) 0.3186(7) 0.11(2) Uani 0.396(17) 1 d PG B 2
H509 H 0.0432 0.3649 0.3549 0.137 Uiso 0.396(17) 1 calc PR B 2
C510 C 0.0099(12) 0.3794(10) 0.2737(9) 0.114(11) Uani 0.396(17) 1 d PG B 2
H510 H -0.0464 0.4010 0.2794 0.137 Uiso 0.396(17) 1 calc PR B 2
C511 C 0.0392(13) 0.3692(10) 0.2206(8) 0.114(11) Uani 0.396(17) 1 d PG B 2
H511 H 0.0028 0.3839 0.1899 0.137 Uiso 0.396(17) 1 calc PR B 2
C512 C 0.1216(15) 0.3376(10) 0.2123(8) 0.114(15) Uani 0.396(17) 1 d PG B 2
H512 H 0.1416 0.3306 0.1760 0.137 Uiso 0.396(17) 1 calc PR B 2
C513 C 0.3070(9) 0.2933(5) 0.1713(4) 0.062(8) Uani 0.396(17) 1 d PG B 2
C514 C 0.3586(8) 0.3484(5) 0.1509(4) 0.051(8) Uani 0.396(17) 1 d PG B 2
H514 H 0.3733 0.3702 0.1770 0.062 Uiso 0.396(17) 1 calc PR B 2
C515 C 0.3889(8) 0.3715(4) 0.0925(4) 0.042(7) Uani 0.396(17) 1 d PG B 2
H515 H 0.4242 0.4091 0.0787 0.050 Uiso 0.396(17) 1 calc PR B 2
C516 C 0.3675(8) 0.3395(5) 0.0545(3) 0.037(7) Uani 0.396(17) 1 d PG B 2
H516 H 0.3882 0.3554 0.0145 0.044 Uiso 0.396(17) 1 calc PR B 2
C517 C 0.3158(8) 0.2845(5) 0.0748(4) 0.059(10) Uani 0.396(17) 1 d PG B 2
H517 H 0.3012 0.2626 0.0487 0.071 Uiso 0.396(17) 1 calc PR B 2
C518 C 0.2855(8) 0.2613(5) 0.1332(5) 0.060(8) Uani 0.396(17) 1 d PG B 2
H518 H 0.2502 0.2237 0.1470 0.072 Uiso 0.396(17) 1 calc PR B 2
P3 P 0.91293(14) 0.25595(10) 0.08746(9) 0.0692(5) Uani 1 1 d . . .
C300 C 0.8187(5) 0.2404(4) 0.1421(3) 0.075(2) Uani 1 1 d . . .
H30A H 0.7706 0.2726 0.1313 0.112 Uiso 1 1 calc R . .
H30B H 0.8382 0.2420 0.1784 0.112 Uiso 1 1 calc R . .
H30C H 0.7950 0.1979 0.1468 0.112 Uiso 1 1 calc R . .
C301 C 0.8756(5) 0.2529(4) 0.0212(4) 0.071(2) Uani 1 1 d . . .
C302 C 0.9197(7) 0.2858(5) -0.0317(4) 0.088(3) Uani 1 1 d . . .
H302 H 0.9712 0.3112 -0.0340 0.106 Uiso 1 1 calc R . .
C303 C 0.8887(7) 0.2814(5) -0.0802(5) 0.104(3) Uani 1 1 d . . .
H303 H 0.9193 0.3044 -0.1164 0.125 Uiso 1 1 calc R . .
C304 C 0.8144(7) 0.2449(5) -0.0794(5) 0.099(3) Uani 1 1 d . . .
H304 H 0.7950 0.2417 -0.1140 0.119 Uiso 1 1 calc R . .
C305 C 0.7696(6) 0.2133(4) -0.0260(4) 0.084(2) Uani 1 1 d . . .
H305 H 0.7165 0.1896 -0.0239 0.101 Uiso 1 1 calc R . .
C306 C 0.7999(6) 0.2154(4) 0.0234(4) 0.080(2) Uani 1 1 d . . .
H306 H 0.7701 0.1915 0.0595 0.096 Uiso 1 1 calc R . .
C307 C 0.9582(6) 0.3329(4) 0.0789(4) 0.073(2) Uani 1 1 d . . .
C308 C 1.0532(6) 0.3419(4) 0.0596(4) 0.080(2) Uani 1 1 d . . .
H308 H 1.0911 0.3086 0.0511 0.096 Uiso 1 1 calc R . .
C309 C 1.0881(7) 0.4023(5) 0.0536(4) 0.098(3) Uani 1 1 d . . .
H309 H 1.1520 0.4089 0.0440 0.117 Uiso 1 1 calc R . .
C310 C 1.0290(7) 0.4545(5) 0.0615(4) 0.095(3) Uani 1 1 d . . .
H310 H 1.0508 0.4969 0.0521 0.113 Uiso 1 1 calc R . .
C311 C 0.9385(7) 0.4396(5) 0.0839(4) 0.097(3) Uani 1 1 d . . .
H311 H 0.9002 0.4711 0.0952 0.116 Uiso 1 1 calc R . .
C312 C 0.9032(6) 0.3816(4) 0.0900(4) 0.080(2) Uani 1 1 d . . .
H312 H 0.8399 0.3746 0.1021 0.097 Uiso 1 1 calc R . .
C313 C 0.9996(4) 0.1990(3) 0.1077(3) 0.078(2) Uani 1 1 d G . .
C314 C 1.0142(4) 0.1776(3) 0.1653(2) 0.081(2) Uani 1 1 d G . .
H314 H 0.9769 0.1934 0.1931 0.097 Uiso 1 1 calc R . .
C315 C 1.0833(5) 0.1333(3) 0.1821(2) 0.099(3) Uani 1 1 d G . .
H315 H 1.0933 0.1187 0.2214 0.118 Uiso 1 1 calc R . .
C316 C 1.1378(4) 0.1102(3) 0.1414(4) 0.122(4) Uani 1 1 d G . .
H316 H 1.1851 0.0799 0.1528 0.146 Uiso 1 1 calc R . .
C317 C 1.1232(5) 0.1315(4) 0.0838(3) 0.153(5) Uani 1 1 d G . .
H317 H 1.1605 0.1158 0.0560 0.184 Uiso 1 1 calc R . .
C318 C 1.0541(5) 0.1759(4) 0.0670(2) 0.125(4) Uani 1 1 d G . .
H318 H 1.0441 0.1905 0.0277 0.151 Uiso 1 1 calc R . .
N1 N 0.7404(8) 0.8955(6) 0.1178(5) 0.200(7) Uani 1 1 d D . .
C400 C 0.8230(11) 0.8551(9) 0.1299(7) 0.200(8) Uani 1 1 d D . .
C401 C 0.8499(11) 0.8531(10) 0.1894(7) 0.245(11) Uani 1 1 d D . .
H40C H 0.8037 0.8296 0.2205 0.294 Uiso 1 1 calc R . .
H40D H 0.8538 0.8970 0.1926 0.294 Uiso 1 1 calc R . .
C402 C 0.9453(12) 0.8182(12) 0.1947(8) 0.280(13) Uani 1 1 d D . .
H40E H 0.9436 0.7772 0.1854 0.336 Uiso 1 1 calc R . .
H40F H 0.9930 0.8450 0.1672 0.336 Uiso 1 1 calc R . .
C403 C 0.9675(13) 0.8061(11) 0.2567(8) 0.256(11) Uani 1 1 d D . .
H40G H 1.0270 0.7844 0.2606 0.384 Uiso 1 1 calc R . .
H40H H 0.9203 0.7794 0.2835 0.384 Uiso 1 1 calc R . .
H40I H 0.9695 0.8470 0.2655 0.384 Uiso 1 1 calc R . .
C404 C 0.7620(11) 0.9648(7) 0.1031(7) 0.200(8) Uani 1 1 d D . .
H40J H 0.7789 0.9745 0.1375 0.240 Uiso 1 1 calc R . .
H40K H 0.7071 0.9907 0.0914 0.240 Uiso 1 1 calc R . .
C405 C 0.8411(12) 0.9828(7) 0.0538(8) 0.245(11) Uani 1 1 d D . .
H40L H 0.8267 0.9701 0.0202 0.294 Uiso 1 1 calc R . .
H40M H 0.8978 0.9601 0.0664 0.294 Uiso 1 1 calc R . .
C406 C 0.8548(14) 1.0562(7) 0.0368(9) 0.280(13) Uani 1 1 d D . .
H40N H 0.7984 1.0787 0.0234 0.336 Uiso 1 1 calc R . .
H40O H 0.8675 1.0688 0.0708 0.336 Uiso 1 1 calc R . .
C407 C 0.9354(13) 1.0754(8) -0.0116(8) 0.256(11) Uani 1 1 d D . .
H40P H 0.9438 1.1217 -0.0221 0.384 Uiso 1 1 calc R . .
H40Q H 0.9224 1.0633 -0.0453 0.384 Uiso 1 1 calc R . .
H40R H 0.9913 1.0534 0.0020 0.384 Uiso 1 1 calc R . .
C408 C 0.7077(11) 0.8729(8) 0.0713(7) 0.200(8) Uani 1 1 d D . .
C409 C 0.6190(10) 0.9091(10) 0.0536(8) 0.245(11) Uani 1 1 d D . .
H40U H 0.6204 0.9534 0.0561 0.294 Uiso 1 1 calc R . .
H40V H 0.5654 0.8875 0.0793 0.294 Uiso 1 1 calc R . .
C410 C 0.6132(15) 0.9092(12) -0.0101(8) 0.280(13) Uani 1 1 d D . .
C412 C 0.6589(10) 0.8908(7) 0.1622(7) 0.200(8) Uani 1 1 d D . .
H41A H 0.6112 0.9215 0.1458 0.240 Uiso 1 1 calc R . .
H41B H 0.6767 0.9025 0.1955 0.240 Uiso 1 1 calc R . .
C413 C 0.6200(11) 0.8232(7) 0.1828(8) 0.245(11) Uani 1 1 d D . .
H41C H 0.6631 0.7933 0.2054 0.294 Uiso 1 1 calc R . .
H41D H 0.6109 0.8084 0.1493 0.294 Uiso 1 1 calc R . .
C414 C 0.5259(12) 0.8243(10) 0.2213(10) 0.280(13) Uani 1 1 d D . .

loop_
_atom_site_aniso_label
_atom_site_aniso_U_11
_atom_site_aniso_U_22
_atom_site_aniso_U_33
_atom_site_aniso_U_23
_atom_site_aniso_U_13
_atom_site_aniso_U_12
O1S 0.081(5) 0.081(5) 0.081(5) -0.023(4) -0.010(4) -0.001(4)
O2S 0.076(5) 0.076(5) 0.076(5) -0.022(4) -0.009(4) -0.001(4)
C2S 0.069(6) 0.069(7) 0.069(6) -0.020(5) -0.008(5) -0.001(5)
C1S 0.089(8) 0.089(9) 0.089(9) -0.025(7) -0.011(7) -0.001(7)
O3S 0.074(4) 0.074(5) 0.074(5) -0.021(4) -0.009(4) -0.001(4)
O6S 0.072(5) 0.072(5) 0.072(5) -0.021(4) -0.009(4) -0.001(4)
O4S 0.086(8) 0.086(9) 0.086(8) -0.025(7) -0.011(7) -0.001(7)
O5S 0.086(9) 0.086(10) 0.086(9) -0.024(8) -0.010(8) -0.001(7)
C4S 0.062(9) 0.062(9) 0.062(9) -0.018(7) -0.008(7) -0.001(7)
C6S 0.124(14) 0.124(14) 0.124(14) -0.035(11) -0.015(11) -0.002(11)
C5S 0.072(11) 0.072(12) 0.072(11) -0.020(9) -0.009(9) -0.001(9)
C3S 0.086(13) 0.086(14) 0.086(14) -0.025(11) -0.011(11) -0.001(11)
O7S 0.110(13) 0.110(13) 0.110(13) -0.031(11) -0.013(10) -0.002(10)
C7S 0.072(12) 0.072(13) 0.072(12) -0.021(10) -0.009(10) -0.001(10)
O1W 0.081(18) 0.081(19) 0.081(18) -0.023(15) -0.010(14) -0.001(14)
O8S 0.111(13) 0.111(15) 0.111(14) -0.032(12) -0.014(11) -0.002(11)
C8S 0.12(2) 0.12(3) 0.12(3) -0.03(2) -0.01(2) 0.00(2)
O2W 0.072(11) 0.072(12) 0.072(12) -0.021(10) -0.009(9) -0.001(9)
Mo1 0.0368(2) 0.0268(2) 0.0455(2) -0.01034(18) -0.01016(18) -0.00054(16)
Mo2 0.0682(3) 0.0256(2) 0.0588(3) -0.0169(2) -0.0287(3) 0.0080(2)
Mo3 0.0843(4) 0.0501(3) 0.0621(4) 0.0032(3) -0.0393(3) -0.0051(3)
Mo4 0.0543(3) 0.0500(3) 0.0459(3) -0.0113(2) -0.0193(2) 0.0048(2)
O1 0.035(2) 0.040(2) 0.089(3) -0.011(2) -0.011(2) -0.0045(17)
O2 0.056(2) 0.034(2) 0.055(2) -0.0180(18) -0.0233(19) 0.0028(17)
O3 0.0361(19) 0.0311(19) 0.048(2) -0.0146(16) -0.0098(16) 0.0037(15)
O4 0.0393(19) 0.0267(18) 0.045(2) -0.0157(16) -0.0097(16) 0.0021(14)
O5 0.063(3) 0.030(2) 0.069(3) -0.0235(19) -0.028(2) 0.0118(18)
O6 0.057(2) 0.028(2) 0.069(3) -0.0190(19) -0.023(2) 0.0020(18)
O7 0.038(2) 0.033(2) 0.061(2) -0.0238(18) -0.0159(17) 0.0065(15)
O8 0.074(3) 0.038(2) 0.071(3) -0.024(2) -0.027(2) 0.013(2)
O9 0.079(3) 0.037(2) 0.065(3) -0.020(2) -0.032(2) 0.014(2)
O10 0.072(3) 0.0262(19) 0.053(2) -0.0094(17) -0.029(2) 0.0029(18)
O11 0.069(3) 0.040(2) 0.062(3) -0.015(2) -0.025(2) 0.001(2)
O12 0.078(3) 0.057(3) 0.066(3) 0.006(2) -0.041(3) -0.013(2)
O13 0.084(4) 0.055(3) 0.061(3) 0.011(2) -0.028(3) -0.007(2)
O14 0.072(3) 0.044(2) 0.057(3) 0.003(2) -0.029(2) -0.009(2)
O15 0.117(5) 0.055(3) 0.078(4) -0.014(3) -0.047(3) 0.009(3)
O16 0.101(4) 0.061(3) 0.075(3) 0.004(3) -0.047(3) -0.011(3)
O17 0.089(3) 0.045(3) 0.051(3) 0.001(2) -0.032(2) -0.003(2)
O18 0.090(4) 0.052(3) 0.056(3) 0.010(2) -0.038(3) -0.015(2)
O19 0.059(3) 0.056(3) 0.041(2) -0.0079(19) -0.0196(19) -0.003(2)
O20 0.052(2) 0.063(3) 0.043(2) -0.016(2) -0.0085(19) -0.002(2)
O21 0.057(3) 0.060(3) 0.035(2) -0.0026(19) -0.0107(18) -0.013(2)
O22 0.084(3) 0.059(3) 0.059(3) -0.014(2) -0.027(3) -0.002(3)
O23 0.058(3) 0.078(3) 0.074(3) -0.020(3) -0.027(2) 0.014(2)
O24 0.048(2) 0.051(2) 0.048(2) -0.0176(19) -0.0166(18) 0.0099(18)
O25 0.051(2) 0.057(3) 0.038(2) -0.0147(19) -0.0132(18) 0.0047(19)
O26 0.041(2) 0.0324(19) 0.040(2) -0.0107(16) -0.0084(16) 0.0008(15)
O27 0.042(2) 0.040(2) 0.039(2) -0.0079(17) -0.0061(16) 0.0123(17)
O28 0.050(2) 0.051(2) 0.0334(19) -0.0169(17) -0.0047(17) 0.0143(18)
C1 0.045(3) 0.032(3) 0.047(3) -0.019(2) -0.016(2) -0.001(2)
C2 0.033(3) 0.032(3) 0.044(3) -0.015(2) -0.008(2) 0.000(2)
C3 0.037(3) 0.032(3) 0.033(2) -0.013(2) -0.011(2) -0.001(2)
C4 0.037(3) 0.031(3) 0.035(3) -0.008(2) -0.012(2) 0.001(2)
C5 0.038(3) 0.038(3) 0.038(3) -0.014(2) -0.011(2) 0.005(2)
C6 0.038(3) 0.031(3) 0.038(3) -0.014(2) -0.011(2) 0.006(2)
C7 0.044(3) 0.038(3) 0.042(3) -0.017(2) -0.014(2) 0.010(2)
C8 0.045(3) 0.034(3) 0.047(3) -0.020(2) -0.019(2) 0.006(2)
C9 0.052(3) 0.036(3) 0.053(3) -0.024(3) -0.023(3) 0.016(2)
C10 0.062(4) 0.034(3) 0.050(3) -0.017(3) -0.027(3) 0.011(3)
C11 0.054(3) 0.034(3) 0.051(3) -0.013(3) -0.027(3) 0.008(3)
C12 0.048(3) 0.036(3) 0.059(4) -0.021(3) -0.016(3) 0.008(2)
C13 0.047(3) 0.027(3) 0.056(3) -0.019(2) -0.018(3) 0.004(2)
C14 0.051(3) 0.037(3) 0.038(3) -0.016(2) -0.011(2) 0.009(2)
C15 0.083(6) 0.190(11) 0.043(4) -0.041(5) -0.032(4) 0.091(6)
C16 0.099(6) 0.161(9) 0.035(4) -0.017(5) -0.012(4) 0.086(6)
C17 0.064(4) 0.051(4) 0.057(4) -0.014(3) 0.002(3) 0.018(3)
C18 0.049(4) 0.073(5) 0.061(4) -0.034(4) -0.022(3) 0.009(3)
C19 0.049(3) 0.063(4) 0.043(3) -0.025(3) -0.015(3) 0.007(3)
C20 0.079(5) 0.031(3) 0.050(3) -0.001(3) -0.026(3) -0.004(3)
C21 0.073(4) 0.037(3) 0.054(4) -0.004(3) -0.023(3) -0.007(3)
C22 0.067(4) 0.035(3) 0.054(4) -0.013(3) -0.020(3) 0.003(3)
C23 0.071(4) 0.024(3) 0.047(3) -0.009(2) -0.023(3) 0.001(3)
C24 0.069(4) 0.029(3) 0.047(3) -0.007(2) -0.022(3) -0.006(3)
C25 0.071(4) 0.033(3) 0.046(3) -0.010(3) -0.021(3) 0.002(3)
C26 0.078(4) 0.030(3) 0.043(3) -0.005(2) -0.026(3) -0.004(3)
C27 0.067(4) 0.036(3) 0.045(3) -0.003(3) -0.021(3) -0.005(3)
C28 0.082(5) 0.037(3) 0.053(4) -0.007(3) -0.033(3) 0.001(3)
C29 0.074(5) 0.045(4) 0.059(4) -0.003(3) -0.030(3) -0.007(3)
C30 0.072(5) 0.044(4) 0.056(4) 0.008(3) -0.030(3) -0.004(3)
C31 0.085(5) 0.050(4) 0.054(4) 0.000(3) -0.029(4) -0.015(4)
C32 0.070(4) 0.039(3) 0.050(4) -0.001(3) -0.024(3) -0.004(3)
C33 0.073(4) 0.035(3) 0.046(3) -0.002(3) -0.027(3) -0.008(3)
C34 0.084(5) 0.036(3) 0.058(4) -0.003(3) -0.034(4) -0.002(3)
C35 0.093(6) 0.040(4) 0.066(4) 0.004(3) -0.043(4) -0.017(4)
C36 0.096(6) 0.059(5) 0.051(4) 0.003(3) -0.026(4) -0.028(4)
C37 0.083(5) 0.064(5) 0.056(4) -0.008(4) -0.018(4) -0.008(4)
C38 0.097(6) 0.045(4) 0.050(4) -0.009(3) -0.030(4) -0.007(4)
C39 0.051(4) 0.060(4) 0.039(3) -0.008(3) -0.014(3) -0.005(3)
C40 0.061(4) 0.064(4) 0.038(3) 0.002(3) -0.020(3) -0.008(3)
C41 0.063(4) 0.063(4) 0.050(4) 0.003(3) -0.028(3) -0.007(3)
C42 0.064(4) 0.051(4) 0.049(4) -0.001(3) -0.031(3) 0.002(3)
C43 0.064(4) 0.056(4) 0.041(3) -0.003(3) -0.022(3) 0.002(3)
C44 0.054(4) 0.055(4) 0.038(3) -0.003(3) -0.015(3) 0.001(3)
C45 0.041(3) 0.053(4) 0.037(3) -0.006(3) -0.008(2) 0.002(3)
C46 0.040(3) 0.055(4) 0.036(3) -0.012(3) -0.009(2) 0.002(3)
C47 0.048(3) 0.055(4) 0.036(3) -0.006(3) -0.011(2) 0.004(3)
C48 0.047(3) 0.048(3) 0.044(3) -0.008(3) -0.015(3) 0.003(3)
C49 0.040(3) 0.061(4) 0.039(3) -0.014(3) -0.008(2) 0.003(3)
C50 0.055(4) 0.058(4) 0.034(3) -0.014(3) -0.013(3) -0.003(3)
C51 0.047(3) 0.060(4) 0.041(3) -0.001(3) -0.011(3) -0.001(3)
C52 0.043(3) 0.043(3) 0.043(3) -0.012(3) -0.005(2) -0.001(2)
C53 0.047(13) 0.047(18) 0.047(10) -0.013(14) -0.006(8) -0.001(12)
C54 0.065(19) 0.06(2) 0.065(13) -0.018(17) -0.008(13) -0.001(14)
C53A 0.044(10) 0.044(15) 0.044(8) -0.013(12) -0.005(7) -0.001(10)
C54A 0.050(12) 0.050(15) 0.050(9) -0.014(11) -0.006(9) -0.001(9)
C55 0.064(5) 0.064(5) 0.064(4) -0.018(4) -0.008(4) -0.001(4)
C56 0.053(9) 0.053(15) 0.053(9) -0.015(11) -0.006(7) -0.001(10)
C57 0.046(8) 0.046(15) 0.046(8) -0.013(9) -0.006(6) -0.001(9)
C56A 0.072(11) 0.072(19) 0.072(11) -0.020(13) -0.009(8) -0.001(12)
C57A 0.054(8) 0.054(15) 0.054(8) -0.015(9) -0.007(6) -0.001(9)
C58 0.046(3) 0.041(3) 0.034(3) -0.010(2) -0.005(2) 0.006(2)
C59 0.046(3) 0.049(3) 0.040(3) -0.021(3) -0.005(2) 0.004(3)
C60 0.047(3) 0.046(3) 0.037(3) -0.011(2) -0.010(2) 0.003(3)
C61 0.044(3) 0.043(3) 0.046(3) -0.016(3) -0.014(3) 0.006(2)
C62 0.039(3) 0.040(3) 0.043(3) -0.015(2) -0.002(2) 0.003(2)
C63 0.036(3) 0.039(3) 0.039(3) -0.012(2) -0.006(2) 0.006(2)
C64 0.039(3) 0.032(3) 0.037(3) -0.013(2) -0.006(2) -0.003(2)
C65 0.039(3) 0.034(3) 0.035(3) -0.013(2) -0.001(2) 0.001(2)
C66 0.037(3) 0.030(3) 0.035(3) -0.009(2) -0.004(2) -0.001(2)
C67 0.042(3) 0.028(3) 0.036(3) -0.011(2) -0.005(2) -0.003(2)
C68 0.047(3) 0.038(3) 0.035(3) -0.005(2) 0.004(2) 0.005(2)
C69 0.051(3) 0.047(3) 0.034(3) -0.016(2) -0.001(2) 0.015(3)
C70 0.042(3) 0.042(3) 0.031(3) -0.010(2) -0.002(2) 0.002(2)
C71 0.047(3) 0.032(3) 0.035(3) -0.010(2) -0.007(2) 0.006(2)
C72 0.045(3) 0.040(3) 0.052(3) -0.016(3) -0.012(3) 0.003(2)
C73 0.085(5) 0.043(4) 0.058(4) -0.028(3) -0.026(4) 0.014(3)
C74 0.081(5) 0.048(4) 0.050(4) -0.024(3) -0.016(3) 0.024(3)
C75 0.047(3) 0.049(4) 0.044(3) -0.014(3) -0.001(3) 0.014(3)
C76 0.037(3) 0.040(3) 0.040(3) -0.011(2) -0.007(2) 0.008(2)
P1 0.0345(7) 0.0303(7) 0.0458(7) -0.0138(6) -0.0098(6) -0.0005(5)
C100 0.044(3) 0.044(3) 0.044(3) -0.013(3) -0.005(2) -0.001(2)
C101 0.038(3) 0.038(3) 0.038(3) -0.011(2) -0.005(2) -0.001(2)
C102 0.044(3) 0.044(3) 0.044(3) -0.013(3) -0.005(2) -0.001(2)
C103 0.052(4) 0.052(4) 0.052(4) -0.015(3) -0.006(3) -0.001(3)
C104 0.054(4) 0.054(4) 0.054(4) -0.016(3) -0.007(3) -0.001(3)
C105 0.052(4) 0.052(4) 0.052(4) -0.015(3) -0.006(3) -0.001(3)
C106 0.046(3) 0.046(3) 0.046(3) -0.013(3) -0.006(3) -0.001(3)
C107 0.038(3) 0.038(3) 0.038(3) -0.011(2) -0.005(2) -0.001(2)
C108 0.054(4) 0.054(4) 0.054(4) -0.015(3) -0.007(3) -0.001(3)
C109 0.064(4) 0.064(5) 0.064(4) -0.018(4) -0.008(3) -0.001(3)
C110 0.071(5) 0.071(5) 0.071(5) -0.020(4) -0.009(4) -0.001(4)
C111 0.075(5) 0.075(5) 0.075(5) -0.021(4) -0.009(4) -0.001(4)
C112 0.058(4) 0.058(4) 0.058(4) -0.016(3) -0.007(3) -0.001(3)
C113 0.039(3) 0.039(3) 0.039(3) -0.011(2) -0.005(2) -0.001(2)
C114 0.046(3) 0.046(3) 0.046(3) -0.013(3) -0.006(3) -0.001(3)
C115 0.051(4) 0.051(4) 0.051(3) -0.014(3) -0.006(3) -0.001(3)
C116 0.053(4) 0.053(4) 0.053(4) -0.015(3) -0.006(3) -0.001(3)
C117 0.057(4) 0.057(4) 0.057(4) -0.016(3) -0.007(3) -0.001(3)
C118 0.051(4) 0.051(4) 0.051(4) -0.015(3) -0.006(3) -0.001(3)
P2 0.049(2) 0.070(3) 0.0292(14) -0.004(2) -0.0058(13) -0.017(2)
C200 0.052(6) 0.052(7) 0.052(6) -0.015(5) -0.006(5) -0.001(5)
C201 0.046(9) 0.046(9) 0.046(7) -0.013(6) -0.006(6) -0.001(7)
C202 0.053(7) 0.053(10) 0.053(8) -0.015(6) -0.006(6) -0.001(6)
C203 0.060(8) 0.060(8) 0.060(8) -0.017(6) -0.007(6) -0.001(6)
C204 0.061(9) 0.061(11) 0.061(9) -0.017(7) -0.007(6) -0.001(7)
C205 0.056(12) 0.056(10) 0.056(9) -0.016(7) -0.007(8) -0.001(8)
C206 0.053(8) 0.053(9) 0.053(7) -0.015(7) -0.007(6) -0.001(7)
C207 0.045(8) 0.045(9) 0.045(7) -0.013(6) -0.006(5) -0.001(6)
C208 0.057(10) 0.057(12) 0.057(9) -0.016(9) -0.007(7) -0.001(9)
C209 0.063(11) 0.063(12) 0.063(13) -0.018(10) -0.008(9) -0.001(9)
C210 0.058(10) 0.058(15) 0.058(10) -0.017(9) -0.007(8) -0.001(11)
C211 0.066(12) 0.066(13) 0.066(11) -0.019(9) -0.008(8) -0.001(10)
C212 0.060(10) 0.060(10) 0.060(9) -0.017(8) -0.007(7) -0.001(8)
C213 0.054(8) 0.054(9) 0.054(7) -0.015(6) -0.007(6) -0.001(6)
C214 0.052(7) 0.052(7) 0.052(6) -0.015(5) -0.006(5) -0.001(5)
C215 0.071(12) 0.071(11) 0.071(11) -0.020(9) -0.009(9) -0.001(8)
C216 0.076(13) 0.076(14) 0.076(12) -0.022(9) -0.009(10) -0.001(10)
C217 0.091(13) 0.091(14) 0.091(13) -0.026(11) -0.011(11) -0.001(10)
C218 0.070(10) 0.070(12) 0.070(11) -0.020(9) -0.009(9) -0.001(9)
P4 0.116(9) 0.073(6) 0.046(3) 0.004(4) -0.036(5) -0.033(6)
C500 0.092(18) 0.092(19) 0.092(17) -0.026(14) -0.011(13) -0.001(14)
C501 0.053(13) 0.053(14) 0.053(11) -0.015(10) -0.006(9) -0.001(10)
C502 0.055(16) 0.06(2) 0.055(15) -0.016(11) -0.007(12) -0.001(13)
C503 0.077(16) 0.077(19) 0.077(18) -0.022(14) -0.009(13) -0.001(13)
C504 0.049(17) 0.049(18) 0.049(14) -0.014(11) -0.006(12) -0.001(12)
C505 0.071(17) 0.071(19) 0.071(15) -0.020(14) -0.009(12) -0.001(15)
C506 0.057(13) 0.057(14) 0.057(11) -0.016(11) -0.007(10) -0.001(10)
C507 0.11(3) 0.11(4) 0.11(3) -0.03(3) -0.01(3) 0.00(2)
C508 0.11(3) 0.11(3) 0.11(4) -0.03(3) -0.01(3) 0.00(2)
C509 0.11(4) 0.11(3) 0.11(4) -0.03(3) -0.01(3) 0.00(3)
C510 0.11(3) 0.11(3) 0.11(3) -0.03(2) -0.01(2) 0.00(2)
C511 0.11(3) 0.11(3) 0.11(3) -0.03(2) -0.01(2) 0.00(2)
C512 0.11(3) 0.11(4) 0.11(3) -0.03(3) -0.01(2) 0.00(2)
C513 0.062(18) 0.06(2) 0.062(14) -0.018(13) -0.008(11) -0.001(14)
C514 0.051(14) 0.051(17) 0.051(13) -0.015(12) -0.006(10) -0.001(12)
C515 0.042(12) 0.042(13) 0.042(12) -0.012(10) -0.005(9) -0.001(9)
C516 0.037(10) 0.037(15) 0.037(11) -0.010(10) -0.004(8) -0.001(11)
C517 0.059(16) 0.06(2) 0.059(15) -0.017(13) -0.007(11) -0.001(15)
C518 0.060(16) 0.060(18) 0.060(14) -0.017(13) -0.007(12) -0.001(12)
P3 0.0620(11) 0.0692(13) 0.0662(12) -0.0016(10) -0.0117(9) 0.0001(9)
C300 0.075(5) 0.075(5) 0.075(5) -0.021(4) -0.009(4) -0.001(4)
C301 0.071(5) 0.071(5) 0.071(5) -0.020(4) -0.009(4) -0.001(4)
C302 0.088(6) 0.088(7) 0.088(6) -0.025(5) -0.011(5) -0.001(5)
C303 0.104(8) 0.104(8) 0.104(8) -0.030(6) -0.013(6) -0.001(6)
C304 0.099(7) 0.099(8) 0.099(8) -0.028(6) -0.012(6) -0.001(6)
C305 0.084(6) 0.084(6) 0.084(6) -0.024(5) -0.010(5) -0.001(5)
C306 0.080(6) 0.080(6) 0.080(6) -0.023(5) -0.010(5) -0.001(5)
C307 0.073(5) 0.073(5) 0.073(5) -0.021(4) -0.009(4) -0.001(4)
C308 0.080(6) 0.080(6) 0.080(6) -0.023(5) -0.010(4) -0.001(5)
C309 0.098(7) 0.098(8) 0.098(7) -0.028(6) -0.012(6) -0.001(6)
C310 0.095(7) 0.095(7) 0.095(7) -0.027(6) -0.012(6) -0.001(6)
C311 0.097(7) 0.097(7) 0.097(7) -0.028(6) -0.012(6) -0.001(6)
C312 0.080(6) 0.080(6) 0.080(6) -0.023(5) -0.010(4) -0.001(5)
C313 0.078(5) 0.078(6) 0.078(5) -0.022(5) -0.009(4) -0.001(4)
C314 0.081(6) 0.081(6) 0.081(6) -0.023(5) -0.010(5) -0.001(5)
C315 0.099(7) 0.099(8) 0.099(7) -0.028(6) -0.012(6) -0.001(6)
C316 0.122(10) 0.122(10) 0.122(10) -0.035(8) -0.015(8) -0.002(8)
C317 0.153(13) 0.153(14) 0.153(14) -0.044(11) -0.019(11) -0.002(11)
C318 0.125(10) 0.125(10) 0.125(10) -0.036(8) -0.015(8) -0.002(8)
N1 0.200(19) 0.20(2) 0.200(19) -0.057(16) -0.024(15) -0.003(16)
C400 0.20(2) 0.20(2) 0.20(2) -0.057(17) -0.024(17) -0.003(16)
C401 0.24(3) 0.24(3) 0.24(3) -0.07(2) -0.03(2) 0.00(2)
C402 0.28(3) 0.28(3) 0.28(4) -0.08(3) -0.03(3) 0.00(3)
C403 0.26(3) 0.26(3) 0.26(3) -0.07(3) -0.03(2) 0.00(2)
C404 0.20(2) 0.20(2) 0.20(2) -0.057(17) -0.024(16) -0.003(17)
C405 0.24(3) 0.24(3) 0.24(3) -0.07(2) -0.03(2) 0.00(2)
C406 0.28(3) 0.28(3) 0.28(4) -0.08(3) -0.03(3) 0.00(3)
C407 0.26(3) 0.26(3) 0.26(3) -0.07(2) -0.03(2) 0.00(2)
C408 0.20(2) 0.20(2) 0.20(2) -0.057(17) -0.024(17) -0.003(16)
C409 0.24(3) 0.24(3) 0.24(3) -0.07(2) -0.03(2) 0.00(2)
C410 0.28(3) 0.28(3) 0.28(3) -0.08(3) -0.03(3) 0.00(2)
C412 0.20(2) 0.20(2) 0.20(2) -0.057(18) -0.024(17) -0.003(17)
C413 0.24(3) 0.24(3) 0.24(3) -0.07(2) -0.03(2) 0.00(2)
C414 0.28(3) 0.28(3) 0.28(3) -0.08(2) -0.03(2) 0.00(3)

loop_
_atom_type_symbol
_atom_type_description
_atom_type_scat_dispersion_real
_atom_type_scat_dispersion_imag
_atom_type_scat_source
C C 0.0181 0.0091 'International Tables Vol C Tables 4.2.6.8 and 6.1.1.4'
H H 0.0000 0.0000 'International Tables Vol C Tables 4.2.6.8 and 6.1.1.4'
N N 0.0311 0.0180 'International Tables Vol C Tables 4.2.6.8 and 6.1.1.4'
O O 0.0492 0.0322 'International Tables Vol C Tables 4.2.6.8 and 6.1.1.4'
P P 0.2955 0.4335 'International Tables Vol C Tables 4.2.6.8 and 6.1.1.4'
Mo Mo -0.0483 2.7339 'International Tables Vol C Tables 4.2.6.8 and 6.1.1.4'

loop_
_geom_angle_atom_site_label_1
_geom_angle_atom_site_label_2
_geom_angle_atom_site_label_3
_geom_angle
O2W O5S C5S 53.4(13)
O2W O5S C3S 97.5(16)
C5S O5S C3S 54.2(11)
O2W C5S C3S 104.4(18)
O2W C5S O5S 47.0(11)
C3S C5S O5S 68.3(13)
O3S C3S C5S 145(2)
O3S C3S O5S 156.4(18)
C5S C3S O5S 57.6(12)
O5S O2W C5S 79.6(17)
O2 Mo1 O1 104.2(2)
O2 Mo1 O26 92.73(17)
O1 Mo1 O26 103.01(17)
O2 Mo1 O3 104.63(17)
O1 Mo1 O3 92.46(17)
O26 Mo1 O3 153.23(15)
O2 Mo1 O4 90.84(16)
O1 Mo1 O4 162.81(19)
O26 Mo1 O4 84.19(14)
O3 Mo1 O4 75.47(13)
O2 Mo1 O27 163.95(16)
O1 Mo1 O27 89.35(19)
O26 Mo1 O27 75.61(14)
O3 Mo1 O27 82.95(14)
O4 Mo1 O27 77.22(14)
O8 Mo2 O9 104.6(2)
O8 Mo2 O10 103.66(19)
O9 Mo2 O10 93.33(19)
O8 Mo2 O5 91.72(19)
O9 Mo2 O5 105.8(2)
O10 Mo2 O5 151.71(16)
O8 Mo2 O6 162.9(2)
O9 Mo2 O6 89.88(18)
O10 Mo2 O6 84.16(15)
O5 Mo2 O6 75.38(15)
O8 Mo2 O11 89.83(19)
O9 Mo2 O11 163.73(19)
O10 Mo2 O11 75.62(16)
O5 Mo2 O11 80.91(17)
O6 Mo2 O11 77.31(16)
O16 Mo3 O15 104.7(3)
O16 Mo3 O12 92.3(2)
O15 Mo3 O12 103.6(2)
O16 Mo3 O17 103.7(2)
O15 Mo3 O17 91.9(2)
O12 Mo3 O17 154.22(19)
O16 Mo3 O13 163.0(2)
O15 Mo3 O13 90.0(2)
O12 Mo3 O13 75.57(18)
O17 Mo3 O13 84.07(18)
O16 Mo3 O18 90.1(2)
O15 Mo3 O18 162.1(2)
O12 Mo3 O18 85.44(19)
O17 Mo3 O18 74.64(18)
O13 Mo3 O18 77.3(2)
O23 Mo4 O22 103.2(3)
O23 Mo4 O24 90.4(2)
O22 Mo4 O24 105.1(2)
O23 Mo4 O19 104.5(2)
O22 Mo4 O19 94.0(2)
O24 Mo4 O19 152.57(17)
O23 Mo4 O25 161.3(2)
O22 Mo4 O25 92.9(2)
O24 Mo4 O25 76.04(15)
O19 Mo4 O25 83.60(16)
O23 Mo4 O20 88.4(2)
O22 Mo4 O20 165.8(2)
O24 Mo4 O20 82.61(16)
O19 Mo4 O20 75.05(16)
O25 Mo4 O20 77.29(16)
C4 O3 Mo1 120.9(3)
C3 O4 Mo1 113.6(3)
C10 O5 Mo2 118.8(4)
C11 O6 Mo2 115.1(4)
C1 O7 C13 120.9(4)
C23 O10 Mo2 119.7(4)
C22 O11 Mo2 112.9(4)
C29 O12 Mo3 120.7(4)
C30 O13 Mo3 113.3(4)
C32 O14 C20 121.0(5)
C42 O17 Mo3 121.0(4)
C41 O18 Mo3 112.4(5)
C48 O19 Mo4 120.5(4)
C49 O20 Mo4 113.8(4)
C39 O21 C51 121.6(5)
C61 O24 Mo4 119.0(4)
C60 O25 Mo4 114.2(4)
C67 O26 Mo1 120.3(3)
C68 O27 Mo1 113.4(3)
C58 O28 C70 121.6(4)
O7 C1 C2 114.6(5)
O7 C1 C6 121.0(5)
C2 C1 C6 124.4(5)
C1 C2 C3 118.3(5)
O4 C3 C2 125.1(5)
O4 C3 C4 116.7(4)
C2 C3 C4 118.2(5)
C5 C4 O3 125.7(5)
C5 C4 C3 121.1(5)
O3 C4 C3 113.2(4)
C4 C5 C6 121.7(5)
C7 C6 C1 119.0(5)
C7 C6 C5 124.8(5)
C1 C6 C5 116.2(5)
C8 C7 C6 119.9(5)
C8 C7 C14 120.1(5)
C6 C7 C14 119.9(5)
C7 C8 C13 118.3(5)
C7 C8 C9 125.5(5)
C13 C8 C9 116.2(5)
C10 C9 C8 120.6(5)
O5 C10 C9 125.0(6)
O5 C10 C11 113.2(5)
C9 C10 C11 121.8(5)
O6 C11 C12 125.5(6)
O6 C11 C10 116.0(5)
C12 C11 C10 118.5(5)
C13 C12 C11 119.0(5)
O7 C13 C12 115.4(5)
O7 C13 C8 120.6(5)
C12 C13 C8 123.9(5)
C19 C14 C15 119.1(6)
C19 C14 C7 124.4(5)
C15 C14 C7 116.5(5)
C14 C15 C16 119.3(7)
C17 C16 C15 121.1(7)
C18 C17 C16 117.9(6)
C17 C18 C19 121.9(6)
C14 C19 C18 120.5(6)
O14 C20 C21 116.0(6)
O14 C20 C25 120.2(6)
C21 C20 C25 123.8(6)
C20 C21 C22 118.7(6)
O11 C22 C21 124.3(6)
O11 C22 C23 117.2(6)
C21 C22 C23 118.5(6)
O10 C23 C24 124.2(6)
O10 C23 C22 113.4(5)
C24 C23 C22 122.4(5)
C23 C24 C25 119.9(6)
C26 C25 C24 124.6(6)
C26 C25 C20 118.7(5)
C24 C25 C20 116.7(6)
C25 C26 C27 120.5(6)
C25 C26 C33 120.1(5)
C27 C26 C33 119.3(6)
C26 C27 C28 125.1(6)
C26 C27 C32 118.3(6)
C28 C27 C32 116.6(5)
C29 C28 C27 120.4(7)
O12 C29 C28 124.0(6)
O12 C29 C30 113.8(6)
C28 C29 C30 122.1(6)
O13 C30 C31 125.8(7)
O13 C30 C29 116.6(6)
C31 C30 C29 117.7(6)
C30 C31 C32 120.6(7)
O14 C32 C31 116.4(6)
O14 C32 C27 121.1(5)
C31 C32 C27 122.6(6)
C34 C33 C38 119.0(6)
C34 C33 C26 119.3(7)
C38 C33 C26 121.7(6)
C33 C34 C35 120.3(7)
C34 C35 C36 119.7(7)
C37 C36 C35 119.4(7)
C38 C37 C36 121.1(8)
C37 C38 C33 120.5(7)
O21 C39 C40 116.0(5)
O21 C39 C44 121.2(6)
C40 C39 C44 122.7(6)
C39 C40 C41 118.1(6)
O18 C41 C42 117.2(7)
O18 C41 C40 124.2(6)
C42 C41 C40 118.6(6)
O17 C42 C43 124.3(6)
O17 C42 C41 113.8(6)
C43 C42 C41 121.9(7)
C42 C43 C44 120.7(6)
C43 C44 C45 124.9(6)
C43 C44 C39 117.9(6)
C45 C44 C39 117.2(6)
C46 C45 C44 120.6(5)
C46 C45 C52 120.6(5)
C44 C45 C52 118.8(5)
C45 C46 C51 120.4(6)
C45 C46 C47 123.5(5)
C51 C46 C47 116.1(6)
C48 C47 C46 120.0(5)
O19 C48 C47 122.5(5)
O19 C48 C49 116.7(5)
C47 C48 C49 120.8(6)
O20 C49 C50 126.4(5)
O20 C49 C48 113.7(6)
C50 C49 C48 119.9(6)
C51 C50 C49 118.4(6)
C50 C51 O21 116.3(5)
C50 C51 C46 124.8(6)
O21 C51 C46 118.9(6)
C53 C52 C57 112(2)
C53 C52 C53A 19.8(13)
C57 C52 C53A 120.8(18)
C53 C52 C57A 120(2)
C57 C52 C57A 27.7(7)
C53A C52 C57A 118.3(18)
C53 C52 C45 120.7(19)
C57 C52 C45 120.8(10)
C53A C52 C45 117.9(16)
C57A C52 C45 119.6(10)
C52 C53 C54 119(4)
C55 C54 C53 126(4)
C54A C53A C52 119(3)
C53A C54A C55 120(3)
C54 C55 C56 109(3)
C54 C55 C56A 116(2)
C56 C55 C56A 27.7(8)
C54 C55 C54A 20(2)
C56 C55 C54A 117.5(18)
C56A C55 C54A 114.0(18)
C55 C56 C57 123.9(18)
C52 C57 C56 118.5(17)
C57A C56A C55 121.3(19)
C56A C57A C52 118.3(17)
O28 C58 C59 116.1(5)
O28 C58 C63 120.0(5)
C59 C58 C63 123.9(5)
C58 C59 C60 118.7(5)
O25 C60 C59 126.0(5)
O25 C60 C61 115.7(5)
C59 C60 C61 118.3(5)
O24 C61 C62 124.0(5)
O24 C61 C60 113.9(5)
C62 C61 C60 122.1(5)
C61 C62 C63 119.7(5)
C64 C63 C58 119.2(5)
C64 C63 C62 123.5(5)
C58 C63 C62 117.3(5)
C63 C64 C65 120.5(5)
C63 C64 C71 119.8(5)
C65 C64 C71 119.8(5)
C64 C65 C70 117.8(5)
C64 C65 C66 124.9(5)
C70 C65 C66 117.3(5)
C67 C66 C65 120.4(5)
O26 C67 C66 124.3(5)
O26 C67 C68 114.5(5)
C66 C67 C68 121.1(5)
O27 C68 C69 125.2(5)
O27 C68 C67 116.0(5)
C69 C68 C67 118.7(5)
C70 C69 C68 119.4(5)
O28 C70 C69 116.2(5)
O28 C70 C65 120.9(5)
C69 C70 C65 123.0(5)
C72 C71 C76 120.0(5)
C72 C71 C64 120.3(5)
C76 C71 C64 119.7(5)
C73 C72 C71 120.7(6)
C72 C73 C74 119.2(6)
C75 C74 C73 120.1(6)
C74 C75 C76 119.9(6)
C71 C76 C75 120.1(5)
C100 P1 C101 109.1(3)
C100 P1 C107 111.1(3)
C101 P1 C107 108.0(3)
C100 P1 C113 109.5(3)
C101 P1 C113 109.6(3)
C107 P1 C113 109.5(3)
C102 C101 C106 119.5(5)
C102 C101 P1 119.6(4)
C106 C101 P1 120.9(4)
C103 C102 C101 118.8(6)
C104 C103 C102 122.0(6)
C103 C104 C105 119.5(6)
C104 C105 C106 120.4(6)
C105 C106 C101 119.7(6)
C112 C107 C108 121.3(6)
C112 C107 P1 120.7(5)
C108 C107 P1 118.0(4)
C109 C108 C107 118.5(6)
C108 C109 C110 120.8(7)
C109 C110 C111 120.2(8)
C112 C111 C110 118.5(8)
C111 C112 C107 120.6(7)
C118 C113 C114 120.8(6)
C118 C113 P1 120.9(5)
C114 C113 P1 118.2(4)
C115 C114 C113 120.0(6)
C114 C115 C116 119.3(6)
C115 C116 C117 120.8(6)
C116 C117 C118 119.5(7)
C113 C118 C117 119.5(6)
C200 P2 C201 107.3(7)
C200 P2 C207 108.4(8)
C201 P2 C207 112.1(8)
C200 P2 C213 109.8(7)
C201 P2 C213 111.3(7)
C207 P2 C213 107.9(7)
C202 C201 C206 119.1(14)
C202 C201 P2 121.1(13)
C206 C201 P2 119.7(11)
C203 C202 C201 123.4(16)
C202 C203 C204 120.4(13)
C205 C204 C203 117.0(16)
C206 C205 C204 121.6(16)
C205 C206 C201 118.4(12)
C208 C207 C212 119.8(14)
C208 C207 P2 117.3(15)
C212 C207 P2 122.8(13)
C207 C208 C209 116.8(18)
C210 C209 C208 119.6(19)
C211 C210 C209 119.8(17)
C212 C211 C210 122(2)
C211 C212 C207 121.7(17)
C218 C213 C214 120.6(15)
C218 C213 P2 121.1(13)
C214 C213 P2 118.3(11)
C213 C214 C215 118.4(13)
C214 C215 C216 121.4(19)
C217 C216 C215 114.7(19)
C218 C217 C216 124(2)
C213 C218 C217 120.8(18)
C507 P4 C513 106.7(14)
C507 P4 C500 103.7(16)
C513 P4 C500 111.5(15)
C507 P4 C501 113.8(14)
C513 P4 C501 110.5(11)
C500 P4 C501 110.5(11)
C502 C501 C506 120.0
C502 C501 P4 120.8(11)
C506 C501 P4 119.1(11)
C503 C502 C501 120.0
C504 C503 C502 120.0
C503 C504 C505 120.0
C506 C505 C504 120.0
C505 C506 C501 120.0
C508 C507 C512 120.0
C508 C507 P4 122(2)
C512 C507 P4 117(2)
C507 C508 C509 120.0
C508 C509 C510 120.0
C511 C510 C509 120.0
C512 C511 C510 120.0
C511 C512 C507 120.0
C514 C513 C518 120.0
C514 C513 P4 116.0(18)
C518 C513 P4 123.9(18)
C515 C514 C513 120.0
C516 C515 C514 120.0
C515 C516 C517 120.0
C518 C517 C516 120.0
C517 C518 C513 120.0
C313 P3 C300 109.2(4)
C313 P3 C307 107.6(4)
C300 P3 C307 110.1(4)
C313 P3 C301 111.0(4)
C300 P3 C301 108.7(4)
C307 P3 C301 110.1(4)
C302 C301 C306 119.2(9)
C302 C301 P3 121.8(7)
C306 C301 P3 119.1(7)
C303 C302 C301 119.1(10)
C302 C303 C304 123.0(11)
C303 C304 C305 117.2(11)
C306 C305 C304 121.4(10)
C305 C306 C301 120.1(9)
C312 C307 C308 121.4(8)
C312 C307 P3 121.2(7)
C308 C307 P3 117.5(7)
C309 C308 C307 117.0(9)
C308 C309 C310 121.4(10)
C311 C310 C309 116.5(10)
C312 C311 C310 122.4(10)
C311 C312 C307 120.6(9)
C314 C313 C318 120.0
C314 C313 P3 119.1(4)
C318 C313 P3 120.9(4)
C313 C314 C315 120.0
C316 C315 C314 120.0
C317 C316 C315 120.0
C316 C317 C318 120.0
C317 C318 C313 120.0
C400 N1 C404 111.2(15)
C400 N1 C412 121.8(14)
C404 N1 C412 101.3(12)
C400 N1 C408 101.7(12)
C404 N1 C408 116.7(15)
C412 N1 C408 104.9(14)
N1 C400 C401 110.6(9)
C400 C401 C402 107.1(9)
C403 C402 C401 108.6(9)
N1 C404 C405 111.0(9)
C404 C405 C406 108.7(9)
C407 C406 C405 109.8(9)
N1 C408 C409 109.5(9)
C408 C409 C410 106.9(9)
N1 C412 C413 111.6(9)
C412 C413 C414 108.8(9)

loop_
_geom_bond_atom_site_label_1
_geom_bond_atom_site_label_2
_geom_bond_distance
O1S C1S 1.471(14)
O2S C2S 1.429(12)
O3S C3S 1.31(2)
O6S C6S 1.451(19)
O4S C4S 1.482(19)
O5S O2W 1.10(2)
O5S C5S 1.48(2)
O5S C3S 1.63(2)
C5S O2W 1.21(2)
C5S C3S 1.43(3)
O7S C7S 1.40(2)
O8S C8S 1.22(3)
Mo1 O2 1.709(4)
Mo1 O1 1.714(4)
Mo1 O26 1.982(4)
Mo1 O3 1.988(3)
Mo1 O4 2.196(3)
Mo1 O27 2.221(4)
Mo2 O8 1.719(4)
Mo2 O9 1.733(5)
Mo2 O10 1.993(4)
Mo2 O5 2.013(4)
Mo2 O6 2.153(4)
Mo2 O11 2.200(4)
Mo3 O16 1.696(6)
Mo3 O15 1.707(6)
Mo3 O12 1.985(4)
Mo3 O17 1.992(4)
Mo3 O13 2.205(5)
Mo3 O18 2.222(5)
Mo4 O23 1.696(5)
Mo4 O22 1.697(5)
Mo4 O24 1.974(4)
Mo4 O19 1.978(4)
Mo4 O25 2.167(4)
Mo4 O20 2.246(4)
O3 C4 1.335(6)
O4 C3 1.285(6)
O5 C10 1.337(6)
O6 C11 1.275(7)
O7 C1 1.358(6)
O7 C13 1.359(6)
O10 C23 1.349(7)
O11 C22 1.283(7)
O12 C29 1.341(8)
O13 C30 1.294(7)
O14 C32 1.349(8)
O14 C20 1.378(7)
O17 C42 1.330(8)
O18 C41 1.286(8)
O19 C48 1.338(7)
O20 C49 1.314(7)
O21 C39 1.354(8)
O21 C51 1.379(7)
O24 C61 1.360(7)
O25 C60 1.290(6)
O26 C67 1.338(6)
O27 C68 1.280(6)
O28 C58 1.353(6)
O28 C70 1.359(6)
C1 C2 1.371(7)
C1 C6 1.409(7)
C2 C3 1.412(7)
C3 C4 1.460(7)
C4 C5 1.335(7)
C5 C6 1.427(7)
C6 C7 1.408(7)
C7 C8 1.399(8)
C7 C14 1.486(8)
C8 C13 1.436(8)
C8 C9 1.436(7)
C9 C10 1.356(8)
C10 C11 1.463(8)
C11 C12 1.396(8)
C12 C13 1.378(8)
C14 C19 1.361(8)
C14 C15 1.375(8)
C15 C16 1.417(11)
C16 C17 1.371(10)
C17 C18 1.358(9)
C18 C19 1.391(9)
C20 C21 1.381(9)
C20 C25 1.433(9)
C21 C22 1.401(8)
C22 C23 1.451(9)
C23 C24 1.359(8)
C24 C25 1.431(8)
C25 C26 1.394(9)
C26 C27 1.407(8)
C26 C33 1.511(9)
C27 C28 1.416(9)
C27 C32 1.433(9)
C28 C29 1.361(9)
C29 C30 1.452(9)
C30 C31 1.370(9)
C31 C32 1.380(8)
C33 C34 1.395(8)
C33 C38 1.397(10)
C34 C35 1.396(10)
C35 C36 1.403(11)
C36 C37 1.377(10)
C37 C38 1.376(10)
C39 C40 1.378(9)
C39 C44 1.428(8)
C40 C41 1.435(10)
C41 C42 1.432(9)
C42 C43 1.349(9)
C43 C44 1.411(9)
C44 C45 1.426(9)
C45 C46 1.370(8)
C45 C52 1.502(8)
C46 C51 1.424(8)
C46 C47 1.444(8)
C47 C48 1.365(8)
C48 C49 1.452(8)
C49 C50 1.383(9)
C50 C51 1.359(9)
C52 C53 1.37(5)
C52 C57 1.38(2)
C52 C53A 1.43(4)
C52 C57A 1.43(2)
C53 C54 1.40(6)
C54 C55 1.30(5)
C53A C54A 1.40(5)
C54A C55 1.48(4)
C55 C56 1.32(2)
C55 C56A 1.46(3)
C56 C57 1.43(3)
C56A C57A 1.39(3)
C58 C59 1.374(7)
C58 C63 1.415(7)
C59 C60 1.400(8)
C60 C61 1.443(8)
C61 C62 1.366(8)
C62 C63 1.419(7)
C63 C64 1.398(7)
C64 C65 1.401(7)
C64 C71 1.504(7)
C65 C70 1.424(7)
C65 C66 1.434(7)
C66 C67 1.353(7)
C67 C68 1.465(7)
C68 C69 1.391(8)
C69 C70 1.379(7)
C71 C72 1.383(8)
C71 C76 1.385(7)
C72 C73 1.380(8)
C73 C74 1.412(10)
C74 C75 1.377(9)
C75 C76 1.395(7)
P1 C100 1.775(6)
P1 C101 1.782(5)
P1 C107 1.791(6)
P1 C113 1.802(6)
C101 C102 1.394(8)
C101 C106 1.399(8)
C102 C103 1.393(8)
C103 C104 1.353(9)
C104 C105 1.385(9)
C105 C106 1.388(8)
C107 C112 1.384(9)
C107 C108 1.399(8)
C108 C109 1.377(9)
C109 C110 1.399(10)
C110 C111 1.410(11)
C111 C112 1.380(10)
C113 C118 1.377(8)
C113 C114 1.407(8)
C114 C115 1.381(8)
C115 C116 1.395(9)
C116 C117 1.398(9)
C117 C118 1.399(9)
P2 C200 1.766(11)
P2 C201 1.767(16)
P2 C207 1.802(18)
P2 C213 1.808(15)
C201 C202 1.381(17)
C201 C206 1.43(2)
C202 C203 1.31(2)
C203 C204 1.44(2)
C204 C205 1.419(19)
C205 C206 1.38(2)
C207 C208 1.38(2)
C207 C212 1.38(2)
C208 C209 1.44(2)
C209 C210 1.38(2)
C210 C211 1.33(2)
C211 C212 1.32(2)
C213 C218 1.32(2)
C213 C214 1.382(19)
C214 C215 1.39(2)
C215 C216 1.43(3)
C216 C217 1.36(3)
C217 C218 1.35(3)
P4 C507 1.72(2)
P4 C513 1.78(3)
P4 C500 1.78(3)
P4 C501 1.824(14)
C501 C502 1.3900
C501 C506 1.3900
C502 C503 1.3900
C503 C504 1.3900
C504 C505 1.3900
C505 C506 1.3900
C507 C508 1.3900
C507 C512 1.3900
C508 C509 1.3900
C509 C510 1.3900
C510 C511 1.3900
C511 C512 1.3900
C513 C514 1.3900
C513 C518 1.3900
C514 C515 1.3900
C515 C516 1.3900
C516 C517 1.3900
C517 C518 1.3900
P3 C313 1.756(6)
P3 C300 1.771(8)
P3 C307 1.790(9)
P3 C301 1.797(9)
C301 C302 1.380(12)
C301 C306 1.408(11)
C302 C303 1.357(13)
C303 C304 1.385(13)
C304 C305 1.386(13)
C305 C306 1.355(12)
C307 C312 1.373(11)
C307 C308 1.426(11)
C308 C309 1.403(13)
C309 C310 1.446(13)
C310 C311 1.394(13)
C311 C312 1.357(13)
C313 C314 1.3900
C313 C318 1.3900
C314 C315 1.3900
C315 C316 1.3900
C316 C317 1.3900
C317 C318 1.3900
N1 C400 1.481(9)
N1 C404 1.494(9)
N1 C412 1.498(9)
N1 C408 1.504(9)
C400 C401 1.545(10)
C401 C402 1.571(10)
C402 C403 1.538(10)
C404 C405 1.542(9)
C405 C406 1.556(10)
C406 C407 1.545(9)
C408 C409 1.542(10)
C409 C410 1.571(10)
C412 C413 1.536(10)
C413 C414 1.576(10)

loop_
_platon_squeeze_void_nr
_platon_squeeze_void_average_x
_platon_squeeze_void_average_y
_platon_squeeze_void_average_z
_platon_squeeze_void_volume
_platon_squeeze_void_count_electrons
_platon_squeeze_void_content
1 0.321 -0.132 0.125 264 29 ' '
2 -0.321 0.132 0.875 264 29 ' '
3 0.276 0.830 0.740 15 1 ' '
4 0.458 0.981 0.317 7 0 ' '
5 0.542 0.018 0.683 7 0 ' '
6 0.724 0.170 0.260 15 1 ' '
